data_4078613
loop_
_publ_author_name
'Lu, Bei-Li'
'Wei, Yin'
'Shi, Min'

_publ_section_title
;
 Rhodium(I)-Catalyzed Pauson--Khand-type [3 + 2 + 1] Cycloaddition
 Reaction of Ene-Vinylidenecyclopropanes and CO: A Highly Regio- and
 Stereoselective Synthetic Approach for the Preparation of Aza- and
 Oxa-Bicyclic Compounds
;
_journal_issue 12
_journal_name_full Organometallics
_journal_page_first 4601
_journal_paper_doi 10.1021/om3004288
_journal_volume 31
_journal_year 2012
_chemical_formula_sum 'C23 H31 N O3 S'
_chemical_formula_weight 401.55
_chemical_name_systematic
; 
 ? 
;
_space_group_IT_number 61
_symmetry_cell_setting orthorhombic
_symmetry_space_group_name_Hall '-P 2ac 2ab'
_symmetry_space_group_name_H-M 'P b c a'
_atom_sites_solution_hydrogens geom
_atom_sites_solution_primary direct
_atom_sites_solution_secondary difmap
_audit_creation_method SHELXL-97
_cell_angle_alpha 90.00
_cell_angle_beta 90.00
_cell_angle_gamma 90.00
_cell_formula_units_Z 8
_cell_length_a 14.689(3)
_cell_length_b 9.005(2)
_cell_length_c 32.942(8)
_cell_measurement_reflns_used 3533
_cell_measurement_temperature 293(2)
_cell_measurement_theta_max 44.046
_cell_measurement_theta_min 5.671
_cell_volume 4357.4(17)
_computing_cell_refinement 'Bruker SMART'
_computing_data_collection 'Bruker SMART'
_computing_data_reduction 'Bruker SHELXTL'
_computing_molecular_graphics 'Bruker SHELXTL'
_computing_publication_material 'Bruker SHELXTL'
_computing_structure_refinement 'SHELXL-97 (Sheldrick, 1997)'
_computing_structure_solution 'SHELXS-97 (Sheldrick, 1990)'
_diffrn_ambient_temperature 293(2)
_diffrn_measured_fraction_theta_full 1.000
_diffrn_measured_fraction_theta_max 1.000
_diffrn_measurement_device_type 'CCD area detector'
_diffrn_measurement_method 'phi and omega scans'
_diffrn_radiation_monochromator graphite
_diffrn_radiation_source 'fine-focus sealed tube'
_diffrn_radiation_type MoK\a
_diffrn_radiation_wavelength 0.71073
_diffrn_reflns_av_R_equivalents 0.0553
_diffrn_reflns_av_sigmaI/netI 0.0363
_diffrn_reflns_limit_h_max 17
_diffrn_reflns_limit_h_min -18
_diffrn_reflns_limit_k_max 11
_diffrn_reflns_limit_k_min -11
_diffrn_reflns_limit_l_max 28
_diffrn_reflns_limit_l_min -40
_diffrn_reflns_number 24770
_diffrn_reflns_theta_full 26.00
_diffrn_reflns_theta_max 26.00
_diffrn_reflns_theta_min 1.86
_exptl_absorpt_coefficient_mu 0.171
_exptl_absorpt_correction_T_max 1.00000
_exptl_absorpt_correction_T_min 0.28481
_exptl_absorpt_correction_type empirical
_exptl_absorpt_process_details sadabs
_exptl_crystal_colour colorless
_exptl_crystal_density_diffrn 1.224
_exptl_crystal_density_method 'not measured'
_exptl_crystal_description prismatic
_exptl_crystal_F_000 1728
_exptl_crystal_size_max 0.231
_exptl_crystal_size_mid 0.207
_exptl_crystal_size_min 0.115
_refine_diff_density_max 0.292
_refine_diff_density_min -0.174
_refine_diff_density_rms 0.042
_refine_ls_extinction_method none
_refine_ls_goodness_of_fit_ref 1.047
_refine_ls_hydrogen_treatment constr
_refine_ls_matrix_type full
_refine_ls_number_parameters 256
_refine_ls_number_reflns 4283
_refine_ls_number_restraints 0
_refine_ls_restrained_S_all 1.047
_refine_ls_R_factor_all 0.0782
_refine_ls_R_factor_gt 0.0493
_refine_ls_shift/su_max 0.003
_refine_ls_shift/su_mean 0.000
_refine_ls_structure_factor_coef Fsqd
_refine_ls_weighting_details 'calc w=1/[\s^2^(Fo^2^)+(0.0627P)^2^+1.1340P] where P=(Fo^2^+2Fc^2^)/3'
_refine_ls_weighting_scheme calc
_refine_ls_wR_factor_gt 0.1180
_refine_ls_wR_factor_ref 0.1339
_reflns_number_gt 2975
_reflns_number_total 4283
_reflns_threshold_expression >2sigma(I)
_cod_data_source_file om3004288_si_002.cif
_cod_data_source_block cd212144
_cod_depositor_comments
;
The following automatic conversions were performed:

'_symmetry_cell_setting' value 'Orthorhombic' changed to
'orthorhombic' according to
/home/saulius/struct/CIF-dictionaries/cif_core.dic dictionary named
'cif_core.dic' version 2.4.1 from 2010-06-29.

Automatic conversion script
Id: cif_fix_values 1891 2012-01-12 08:04:46Z andrius 
;
_cod_original_cell_volume 4357.3(17)
_cod_original_sg_symbol_H-M Pbca
_cod_database_code 4078613

loop_
_symmetry_equiv_pos_as_xyz
'x, y, z'
'-x+1/2, -y, z+1/2'
'-x, y+1/2, -z+1/2'
'x+1/2, -y+1/2, -z'
'-x, -y, -z'
'x-1/2, y, -z-1/2'
'x, -y-1/2, z-1/2'
'-x-1/2, y-1/2, z'

loop_
_atom_site_label
_atom_site_type_symbol
_atom_site_fract_x
_atom_site_fract_y
_atom_site_fract_z
_atom_site_U_iso_or_equiv
_atom_site_adp_type
_atom_site_occupancy
_atom_site_symmetry_multiplicity
_atom_site_calc_flag
_atom_site_refinement_flags
S1 S 0.91616(3) -0.00425(6) 0.278724(16) 0.04072(17) Uani 1 1 d .
N1 N 0.86845(11) 0.13220(18) 0.30284(5) 0.0377(4) Uani 1 1 d .
O1 O 1.05735(12) 0.4080(3) 0.34389(6) 0.0944(8) Uani 1 1 d .
H1 H 1.0620 0.4506 0.3220 0.142 Uiso 1 1 calc R
O2 O 0.87169(10) -0.13705(17) 0.29116(5) 0.0571(5) Uani 1 1 d .
O3 O 0.91605(11) 0.0364(2) 0.23686(5) 0.0581(5) Uani 1 1 d .
C1 C 0.82325(14) 0.2750(2) 0.35893(6) 0.0402(5) Uani 1 1 d .
H1A H 0.7568 0.2664 0.3598 0.048 Uiso 1 1 calc R
C2 C 0.86378(15) 0.1247(2) 0.34736(6) 0.0415(5) Uani 1 1 d .
H2A H 0.9238 0.1118 0.3591 0.050 Uiso 1 1 calc R
H2B H 0.8249 0.0439 0.3562 0.050 Uiso 1 1 calc R
C3 C 0.89468(19) 0.2845(3) 0.29190(8) 0.0591(7) Uani 1 1 d .
H3A H 0.8726 0.3097 0.2650 0.071 Uiso 1 1 calc R
H3B H 0.9603 0.2958 0.2924 0.071 Uiso 1 1 calc R
C4 C 0.85030(14) 0.3819(2) 0.32385(6) 0.0415(5) Uani 1 1 d .
H4 H 0.7939 0.4212 0.3122 0.050 Uiso 1 1 calc R
C5 C 0.90547(16) 0.5126(2) 0.33877(7) 0.0489(6) Uani 1 1 d .
H5A H 0.8652 0.5801 0.3531 0.059 Uiso 1 1 calc R
H5B H 0.9296 0.5653 0.3154 0.059 Uiso 1 1 calc R
C6 C 0.98389(16) 0.4721(3) 0.36663(7) 0.0545(6) Uani 1 1 d .
H6 H 1.0060 0.5629 0.3797 0.065 Uiso 1 1 calc R
C7 C 0.95613(15) 0.3626(3) 0.39941(6) 0.0439(5) Uani 1 1 d .
C8 C 0.85685(15) 0.3299(2) 0.39966(6) 0.0430(5) Uani 1 1 d .
C9 C 0.80192(17) 0.3550(3) 0.43148(7) 0.0563(6) Uani 1 1 d .
C10 C 0.70130(18) 0.3225(3) 0.43145(9) 0.0763(9) Uani 1 1 d .
H10A H 0.6680 0.4137 0.4340 0.114 Uiso 1 1 calc R
H10B H 0.6868 0.2584 0.4538 0.114 Uiso 1 1 calc R
H10C H 0.6850 0.2745 0.4065 0.114 Uiso 1 1 calc R
C11 C 0.8354(2) 0.4198(4) 0.47085(8) 0.0836(10) Uani 1 1 d .
H11A H 0.8371 0.3436 0.4912 0.125 Uiso 1 1 calc R
H11B H 0.7950 0.4975 0.4794 0.125 Uiso 1 1 calc R
H11C H 0.8954 0.4596 0.4671 0.125 Uiso 1 1 calc R
C12 C 1.01561(17) 0.2981(3) 0.42420(7) 0.0551(6) Uani 1 1 d .
C13 C 0.9925(2) 0.1698(4) 0.45158(8) 0.0733(8) Uani 1 1 d .
H13A H 0.9281 0.1477 0.4494 0.088 Uiso 1 1 calc R
H13B H 1.0053 0.1968 0.4795 0.088 Uiso 1 1 calc R
C14 C 1.0473(2) 0.0332(4) 0.44028(10) 0.0850(10) Uani 1 1 d .
H14A H 1.0336 -0.0462 0.4592 0.102 Uiso 1 1 calc R
H14B H 1.0298 0.0004 0.4133 0.102 Uiso 1 1 calc R
C15 C 1.1488(2) 0.0645(5) 0.44098(11) 0.1009(11) Uani 1 1 d .
H15A H 1.1814 -0.0220 0.4312 0.121 Uiso 1 1 calc R
H15B H 1.1679 0.0834 0.4687 0.121 Uiso 1 1 calc R
C16 C 1.1726(2) 0.1978(4) 0.41466(10) 0.0878(10) Uani 1 1 d .
H16A H 1.2367 0.2211 0.4180 0.105 Uiso 1 1 calc R
H16B H 1.1625 0.1729 0.3864 0.105 Uiso 1 1 calc R
C17 C 1.11639(18) 0.3328(4) 0.42546(8) 0.0720(8) Uani 1 1 d .
H17A H 1.1297 0.4124 0.4065 0.086 Uiso 1 1 calc R
H17B H 1.1327 0.3665 0.4525 0.086 Uiso 1 1 calc R
C18 C 1.03068(14) -0.0174(2) 0.29460(7) 0.0415(5) Uani 1 1 d .
C19 C 1.09491(15) 0.0768(3) 0.27804(8) 0.0540(6) Uani 1 1 d .
H19 H 1.0781 0.1492 0.2593 0.065 Uiso 1 1 calc R
C20 C 1.18462(19) 0.0611(4) 0.28988(11) 0.0782(9) Uani 1 1 d .
H20 H 1.2290 0.1236 0.2792 0.094 Uiso 1 1 calc R
C21 C 1.2083(2) -0.0465(5) 0.31736(11) 0.0921(11) Uani 1 1 d .
H21 H 1.2689 -0.0572 0.3250 0.111 Uiso 1 1 calc R
C22 C 1.1438(2) -0.1382(4) 0.33360(10) 0.0828(9) Uani 1 1 d .
H22 H 1.1605 -0.2108 0.3523 0.099 Uiso 1 1 calc R
C23 C 1.05406(16) -0.1232(3) 0.32234(8) 0.0562(6) Uani 1 1 d .
H23 H 1.0098 -0.1845 0.3335 0.067 Uiso 1 1 calc R

loop_
_atom_site_aniso_label
_atom_site_aniso_U_11
_atom_site_aniso_U_22
_atom_site_aniso_U_33
_atom_site_aniso_U_23
_atom_site_aniso_U_13
_atom_site_aniso_U_12
S1 0.0338(3) 0.0402(3) 0.0482(3) -0.0109(2) 0.0019(2) -0.0003(2)
N1 0.0363(9) 0.0364(9) 0.0404(9) -0.0038(8) 0.0039(7) -0.0010(8)
O1 0.0450(10) 0.175(2) 0.0630(12) 0.0431(14) 0.0148(9) 0.0156(13)
O2 0.0428(9) 0.0411(9) 0.0876(12) -0.0138(9) 0.0076(8) -0.0079(7)
O3 0.0583(10) 0.0718(12) 0.0441(9) -0.0147(8) 0.0003(8) 0.0083(9)
C1 0.0298(10) 0.0430(12) 0.0478(12) -0.0070(10) 0.0083(9) -0.0023(9)
C2 0.0439(12) 0.0388(11) 0.0417(11) -0.0013(10) 0.0046(9) -0.0032(10)
C3 0.0839(19) 0.0397(13) 0.0538(14) 0.0007(11) 0.0207(13) -0.0006(13)
C4 0.0407(12) 0.0370(11) 0.0468(12) -0.0013(10) -0.0003(10) 0.0060(10)
C5 0.0519(14) 0.0398(12) 0.0552(14) 0.0014(11) 0.0053(11) -0.0022(11)
C6 0.0468(13) 0.0588(15) 0.0579(15) 0.0049(12) -0.0010(11) -0.0162(12)
C7 0.0465(13) 0.0475(13) 0.0377(11) -0.0089(10) 0.0062(10) -0.0101(11)
C8 0.0448(12) 0.0394(11) 0.0449(12) -0.0048(10) 0.0103(10) -0.0039(10)
C9 0.0615(15) 0.0547(14) 0.0527(14) -0.0070(12) 0.0204(12) -0.0037(12)
C10 0.0622(17) 0.085(2) 0.0818(19) -0.0067(16) 0.0378(15) -0.0006(15)
C11 0.100(2) 0.093(2) 0.0578(16) -0.0249(16) 0.0255(16) -0.0062(19)
C12 0.0566(15) 0.0719(17) 0.0367(12) -0.0032(12) -0.0007(11) -0.0111(13)
C13 0.0717(18) 0.100(2) 0.0480(15) 0.0148(15) -0.0001(13) -0.0015(18)
C14 0.087(2) 0.093(2) 0.075(2) 0.0287(18) -0.0083(17) 0.0048(19)
C15 0.081(2) 0.130(3) 0.092(2) 0.018(2) -0.0212(19) 0.019(2)
C16 0.0506(16) 0.127(3) 0.086(2) -0.001(2) -0.0117(16) 0.0002(18)
C17 0.0596(16) 0.103(2) 0.0538(15) -0.0044(16) -0.0162(13) -0.0187(17)
C18 0.0341(11) 0.0388(12) 0.0515(12) -0.0094(10) 0.0042(9) 0.0015(9)
C19 0.0415(13) 0.0538(14) 0.0667(16) -0.0156(12) 0.0132(11) -0.0060(11)
C20 0.0411(15) 0.084(2) 0.110(2) -0.039(2) 0.0203(16) -0.0141(15)
C21 0.0403(16) 0.119(3) 0.117(3) -0.039(2) -0.0155(18) 0.0148(19)
C22 0.0625(19) 0.094(2) 0.092(2) -0.0031(19) -0.0190(17) 0.0247(19)
C23 0.0479(14) 0.0542(15) 0.0666(16) -0.0032(13) -0.0004(12) 0.0044(12)

loop_
_atom_type_symbol
_atom_type_description
_atom_type_scat_dispersion_real
_atom_type_scat_dispersion_imag
_atom_type_scat_source
C C 0.0033 0.0016 'International Tables Vol C Tables 4.2.6.8 and 6.1.1.4'
H H 0.0000 0.0000 'International Tables Vol C Tables 4.2.6.8 and 6.1.1.4'
N N 0.0061 0.0033 'International Tables Vol C Tables 4.2.6.8 and 6.1.1.4'
O O 0.0106 0.0060 'International Tables Vol C Tables 4.2.6.8 and 6.1.1.4'
S S 0.1246 0.1234 'International Tables Vol C Tables 4.2.6.8 and 6.1.1.4'

loop_
_geom_angle_atom_site_label_1
_geom_angle_atom_site_label_2
_geom_angle_atom_site_label_3
_geom_angle
O2 S1 O3 119.56(10)
O2 S1 N1 107.29(9)
O3 S1 N1 106.18(10)
O2 S1 C18 107.21(10)
O3 S1 C18 107.73(10)
N1 S1 C18 108.50(9)
C3 N1 C2 107.45(16)
C3 N1 S1 118.27(14)
C2 N1 S1 118.28(14)
C6 O1 H1 109.5
C8 C1 C2 112.56(18)
C8 C1 C4 111.93(17)
C2 C1 C4 105.29(15)
C8 C1 H1A 109.0
C2 C1 H1A 109.0
C4 C1 H1A 109.0
N1 C2 C1 103.07(16)
N1 C2 H2A 111.1
C1 C2 H2A 111.1
N1 C2 H2B 111.1
C1 C2 H2B 111.1
H2A C2 H2B 109.1
N1 C3 C4 104.89(17)
N1 C3 H3A 110.8
C4 C3 H3A 110.8
N1 C3 H3B 110.8
C4 C3 H3B 110.8
H3A C3 H3B 108.8
C5 C4 C3 116.46(19)
C5 C4 C1 112.17(17)
C3 C4 C1 105.51(17)
C5 C4 H4 107.4
C3 C4 H4 107.4
C1 C4 H4 107.4
C4 C5 C6 114.61(19)
C4 C5 H5A 108.6
C6 C5 H5A 108.6
C4 C5 H5B 108.6
C6 C5 H5B 108.6
H5A C5 H5B 107.6
O1 C6 C5 110.6(2)
O1 C6 C7 108.2(2)
C5 C6 C7 112.49(19)
O1 C6 H6 108.5
C5 C6 H6 108.5
C7 C6 H6 108.5
C12 C7 C8 123.7(2)
C12 C7 C6 123.0(2)
C8 C7 C6 113.32(19)
C9 C8 C7 124.1(2)
C9 C8 C1 123.5(2)
C7 C8 C1 112.29(17)
C8 C9 C11 122.8(2)
C8 C9 C10 123.8(2)
C11 C9 C10 113.4(2)
C9 C10 H10A 109.5
C9 C10 H10B 109.5
H10A C10 H10B 109.5
C9 C10 H10C 109.5
H10A C10 H10C 109.5
H10B C10 H10C 109.5
C9 C11 H11A 109.5
C9 C11 H11B 109.5
H11A C11 H11B 109.5
C9 C11 H11C 109.5
H11A C11 H11C 109.5
H11B C11 H11C 109.5
C7 C12 C13 123.8(2)
C7 C12 C17 124.7(2)
C13 C12 C17 111.2(2)
C12 C13 C14 110.9(2)
C12 C13 H13A 109.5
C14 C13 H13A 109.5
C12 C13 H13B 109.5
C14 C13 H13B 109.5
H13A C13 H13B 108.1
C15 C14 C13 111.5(3)
C15 C14 H14A 109.3
C13 C14 H14A 109.3
C15 C14 H14B 109.3
C13 C14 H14B 109.3
H14A C14 H14B 108.0
C14 C15 C16 111.4(3)
C14 C15 H15A 109.4
C16 C15 H15A 109.4
C14 C15 H15B 109.4
C16 C15 H15B 109.4
H15A C15 H15B 108.0
C17 C16 C15 112.0(3)
C17 C16 H16A 109.2
C15 C16 H16A 109.2
C17 C16 H16B 109.2
C15 C16 H16B 109.2
H16A C16 H16B 107.9
C16 C17 C12 111.2(2)
C16 C17 H17A 109.4
C12 C17 H17A 109.4
C16 C17 H17B 109.4
C12 C17 H17B 109.4
H17A C17 H17B 108.0
C23 C18 C19 121.4(2)
C23 C18 S1 119.02(18)
C19 C18 S1 119.53(19)
C18 C19 C20 118.5(3)
C18 C19 H19 120.7
C20 C19 H19 120.7
C21 C20 C19 120.1(3)
C21 C20 H20 120.0
C19 C20 H20 120.0
C22 C21 C20 120.6(3)
C22 C21 H21 119.7
C20 C21 H21 119.7
C21 C22 C23 120.0(3)
C21 C22 H22 120.0
C23 C22 H22 120.0
C18 C23 C22 119.4(3)
C18 C23 H23 120.3
C22 C23 H23 120.3

loop_
_geom_bond_atom_site_label_1
_geom_bond_atom_site_label_2
_geom_bond_distance
S1 O2 1.4229(17)
S1 O3 1.4268(17)
S1 N1 1.6223(17)
S1 C18 1.765(2)
N1 C3 1.469(3)
N1 C2 1.470(3)
O1 C6 1.435(3)
O1 H1 0.8200
C1 C8 1.513(3)
C1 C2 1.527(3)
C1 C4 1.555(3)
C1 H1A 0.9800
C2 H2A 0.9700
C2 H2B 0.9700
C3 C4 1.517(3)
C3 H3A 0.9700
C3 H3B 0.9700
C4 C5 1.511(3)
C4 H4 0.9800
C5 C6 1.517(3)
C5 H5A 0.9700
C5 H5B 0.9700
C6 C7 1.518(3)
C6 H6 0.9800
C7 C12 1.330(3)
C7 C8 1.488(3)
C8 C9 1.342(3)
C9 C11 1.505(4)
C9 C10 1.507(3)
C10 H10A 0.9600
C10 H10B 0.9600
C10 H10C 0.9600
C11 H11A 0.9600
C11 H11B 0.9600
C11 H11C 0.9600
C12 C13 1.504(4)
C12 C17 1.514(4)
C13 C14 1.516(4)
C13 H13A 0.9700
C13 H13B 0.9700
C14 C15 1.517(4)
C14 H14A 0.9700
C14 H14B 0.9700
C15 C16 1.522(5)
C15 H15A 0.9700
C15 H15B 0.9700
C16 C17 1.512(4)
C16 H16A 0.9700
C16 H16B 0.9700
C17 H17A 0.9700
C17 H17B 0.9700
C18 C23 1.364(3)
C18 C19 1.381(3)
C19 C20 1.382(4)
C19 H19 0.9300
C20 C21 1.371(5)
C20 H20 0.9300
C21 C22 1.366(5)
C21 H21 0.9300
C22 C23 1.376(4)
C22 H22 0.9300
C23 H23 0.9300

loop_
_geom_hbond_atom_site_label_D
_geom_hbond_atom_site_label_H
_geom_hbond_atom_site_label_A
_geom_hbond_distance_DH
_geom_hbond_distance_HA
_geom_hbond_distance_DA
_geom_hbond_angle_DHA
_geom_hbond_site_symmetry_A
O1 H1 O3 0.82 2.11 2.926(2) 172.6 3_755

loop_
_geom_torsion_atom_site_label_1
_geom_torsion_atom_site_label_2
_geom_torsion_atom_site_label_3
_geom_torsion_atom_site_label_4
_geom_torsion
O2 S1 N1 C3 -172.97(17)
O3 S1 N1 C3 -44.1(2)
C18 S1 N1 C3 71.5(2)
O2 S1 N1 C2 54.49(17)
O3 S1 N1 C2 -176.59(15)
C18 S1 N1 C2 -61.04(17)
C3 N1 C2 C1 38.0(2)
S1 N1 C2 C1 175.17(13)
C8 C1 C2 N1 -148.63(17)
C4 C1 C2 N1 -26.4(2)
C2 N1 C3 C4 -34.2(2)
S1 N1 C3 C4 -171.32(15)
N1 C3 C4 C5 141.1(2)
N1 C3 C4 C1 16.0(2)
C8 C1 C4 C5 1.4(2)
C2 C1 C4 C5 -121.23(19)
C8 C1 C4 C3 129.1(2)
C2 C1 C4 C3 6.5(2)
C3 C4 C5 C6 -73.5(3)
C1 C4 C5 C6 48.2(3)
C4 C5 C6 O1 74.6(3)
C4 C5 C6 C7 -46.5(3)
O1 C6 C7 C12 49.4(3)
C5 C6 C7 C12 171.8(2)
O1 C6 C7 C8 -128.0(2)
C5 C6 C7 C8 -5.5(3)
C12 C7 C8 C9 62.2(3)
C6 C7 C8 C9 -120.5(3)
C12 C7 C8 C1 -121.8(2)
C6 C7 C8 C1 55.5(2)
C2 C1 C8 C9 -118.4(2)
C4 C1 C8 C9 123.2(2)
C2 C1 C8 C7 65.6(2)
C4 C1 C8 C7 -52.8(2)
C7 C8 C9 C11 0.0(4)
C1 C8 C9 C11 -175.5(2)
C7 C8 C9 C10 179.6(2)
C1 C8 C9 C10 4.1(4)
C8 C7 C12 C13 8.6(4)
C6 C7 C12 C13 -168.4(2)
C8 C7 C12 C17 -178.0(2)
C6 C7 C12 C17 4.9(4)
C7 C12 C13 C14 117.1(3)
C17 C12 C13 C14 -57.0(3)
C12 C13 C14 C15 56.0(3)
C13 C14 C15 C16 -53.8(4)
C14 C15 C16 C17 53.0(4)
C15 C16 C17 C12 -54.0(3)
C7 C12 C17 C16 -118.0(3)
C13 C12 C17 C16 56.1(3)
O2 S1 C18 C23 -14.8(2)
O3 S1 C18 C23 -144.64(19)
N1 S1 C18 C23 100.82(19)
O2 S1 C18 C19 163.70(17)
O3 S1 C18 C19 33.8(2)
N1 S1 C18 C19 -80.72(19)
C23 C18 C19 C20 0.6(4)
S1 C18 C19 C20 -177.79(19)
C18 C19 C20 C21 0.2(4)
C19 C20 C21 C22 -0.6(5)
C20 C21 C22 C23 0.1(5)
C19 C18 C23 C22 -1.1(4)
S1 C18 C23 C22 177.3(2)
C21 C22 C23 C18 0.8(4)
